data_7127100
loop_
_publ_author_name
'Kwak, Se Hun'
'Daugulis, Olafs'

_publ_section_title
;
 N-Iminopyridinium ylide-directed, cobalt-catalysed coupling of
 sp<sup>2</sup> C-H bonds with alkynes.
;
_journal_issue 75
_journal_name_full 'Chemical communications (Cambridge, England)'
_journal_page_first 11070
_journal_page_last 11073
_journal_paper_doi 10.1039/d0cc05294a
_journal_volume 56
_journal_year 2020
_chemical_formula_sum 'C23 H26 Co I N2 O2'
_chemical_formula_weight 548.29
_space_group_crystal_system monoclinic
_space_group_IT_number 14
_space_group_name_Hall '-P 2ybc'
_space_group_name_H-M_alt 'P 1 21/c 1'
_atom_sites_solution_hydrogens geom
_atom_sites_solution_primary SHELXT
_audit_creation_method SHELXL-2018/3
_audit_update_record
;
2020-07-04 deposited with the CCDC.	2020-08-10 downloaded from the CCDC.
;
_cell_angle_alpha 90
_cell_angle_beta 112.618(3)
_cell_angle_gamma 90
_cell_formula_units_Z 4
_cell_length_a 8.4964(11)
_cell_length_b 31.850(4)
_cell_length_c 8.5016(10)
_cell_measurement_reflns_used 9829
_cell_measurement_temperature 123(2)
_cell_measurement_theta_max 28.29
_cell_measurement_theta_min 2.60
_cell_volume 2123.7(5)
_computing_cell_refinement 'Bruker SAINT'
_computing_data_collection 'Bruker APEX3'
_computing_data_reduction 'Bruker SAINT'
_computing_structure_refinement 'SHELXL-2018/3 (Sheldrick, 2018)'
_computing_structure_solution 'SHELXT 2014/5 (Sheldrick, 2014)'
_diffrn_ambient_temperature 123(2)
_diffrn_measured_fraction_theta_full 0.999
_diffrn_measured_fraction_theta_max 0.999
_diffrn_measurement_device_type 'Bruker PHOTON II'
_diffrn_measurement_method 'narrow frame \w scans'
_diffrn_radiation_type MoK\a
_diffrn_radiation_wavelength 0.71073
_diffrn_reflns_av_R_equivalents 0.0280
_diffrn_reflns_av_unetI/netI 0.0250
_diffrn_reflns_Laue_measured_fraction_full 0.999
_diffrn_reflns_Laue_measured_fraction_max 0.999
_diffrn_reflns_limit_h_max 11
_diffrn_reflns_limit_h_min -11
_diffrn_reflns_limit_k_max 42
_diffrn_reflns_limit_k_min -42
_diffrn_reflns_limit_l_max 11
_diffrn_reflns_limit_l_min -11
_diffrn_reflns_number 20830
_diffrn_reflns_point_group_measured_fraction_full 0.999
_diffrn_reflns_point_group_measured_fraction_max 0.999
_diffrn_reflns_theta_full 25.242
_diffrn_reflns_theta_max 28.296
_diffrn_reflns_theta_min 2.597
_exptl_absorpt_coefficient_mu 2.284
_exptl_absorpt_correction_T_max 0.7457
_exptl_absorpt_correction_T_min 0.5814
_exptl_absorpt_correction_type empirical
_exptl_absorpt_process_details SADABS
_exptl_crystal_colour green
_exptl_crystal_density_diffrn 1.715
_exptl_crystal_description PLATE
_exptl_crystal_F_000 1096
_exptl_crystal_size_max 0.36
_exptl_crystal_size_mid 0.15
_exptl_crystal_size_min 0.02
_refine_diff_density_max 0.636
_refine_diff_density_min -0.762
_refine_diff_density_rms 0.089
_refine_ls_extinction_method none
_refine_ls_goodness_of_fit_ref 1.227
_refine_ls_hydrogen_treatment constr
_refine_ls_matrix_type full
_refine_ls_number_parameters 268
_refine_ls_number_reflns 5278
_refine_ls_number_restraints 0
_refine_ls_restrained_S_all 1.227
_refine_ls_R_factor_all 0.0354
_refine_ls_R_factor_gt 0.0315
_refine_ls_shift/su_max 0.001
_refine_ls_shift/su_mean 0.000
_refine_ls_structure_factor_coef Fsqd
_refine_ls_weighting_details 'w=1/[\s^2^(Fo^2^)+4.2363P] where P=(Fo^2^+2Fc^2^)/3'
_refine_ls_weighting_scheme calc
_refine_ls_wR_factor_gt 0.0603
_refine_ls_wR_factor_ref 0.0614
_reflns_Friedel_coverage 0.000
_reflns_number_gt 4879
_reflns_number_total 5278
_reflns_threshold_expression 'I > 2\s(I)'
_cod_data_source_file d0cc05294a2.cif
_cod_data_source_block Kwak1_XW251
_cod_depositor_comments 'Adding full bibliography for 7127099--7127100.cif.'
_cod_original_cell_volume 2123.7(4)
_cod_original_sg_symbol_H-M 'P 21/c'
_cod_database_code 7127100
_shelx_shelxl_version_number 2018/3
_shelx_space_group_comment
;
The symmetry employed for this shelxl refinement is uniquely defined
by the following loop, which should always be used as a source of
symmetry information in preference to the above space-group names.
They are only intended as comments.
;
_shelx_estimated_absorpt_t_min 0.494
_shelx_estimated_absorpt_t_max 0.956

loop_
_space_group_symop_operation_xyz
'x, y, z'
'-x, y+1/2, -z+1/2'
'-x, -y, -z'
'x, -y-1/2, z-1/2'

loop_
_atom_site_label
_atom_site_type_symbol
_atom_site_fract_x
_atom_site_fract_y
_atom_site_fract_z
_atom_site_U_iso_or_equiv
_atom_site_adp_type
_atom_site_occupancy
_atom_site_site_symmetry_order
_atom_site_calc_flag
_atom_site_refinement_flags_posn
_atom_site_refinement_flags_adp
_atom_site_refinement_flags_occupancy
_atom_site_disorder_assembly
_atom_site_disorder_group
I1 I 0.95342(2) 0.60327(2) 0.99625(2) 0.01781(5) Uani 1 1 d . . . . .
Co1 Co 0.68943(4) 0.59829(2) 0.71140(4) 0.01097(7) Uani 1 1 d . . . . .
O1 O 0.7212(3) 0.72374(6) 0.6391(3) 0.0231(4) Uani 1 1 d . . . . .
O2 O 1.1462(3) 0.69950(7) 0.2905(3) 0.0233(4) Uani 1 1 d . . . . .
N1 N 0.7345(3) 0.65160(7) 0.6209(3) 0.0132(4) Uani 1 1 d . . . . .
N2 N 0.8379(3) 0.65958(7) 0.5285(3) 0.0127(4) Uani 1 1 d . . . . .
C1 C 0.5702(3) 0.63598(8) 0.8103(3) 0.0135(5) Uani 1 1 d . . . . .
C2 C 0.4801(3) 0.62728(9) 0.9144(3) 0.0164(5) Uani 1 1 d . . . . .
H2 H 0.471755 0.599083 0.946829 0.020 Uiso 1 1 calc R U . . .
C3 C 0.4025(3) 0.65921(9) 0.9713(3) 0.0187(6) Uani 1 1 d . . . . .
H3 H 0.338102 0.652221 1.037519 0.022 Uiso 1 1 calc R U . . .
C4 C 0.4177(4) 0.70105(10) 0.9328(4) 0.0215(6) Uani 1 1 d . . . . .
H4 H 0.364883 0.722597 0.972460 0.026 Uiso 1 1 calc R U . . .
C5 C 0.5117(3) 0.71077(9) 0.8354(4) 0.0186(5) Uani 1 1 d . . . . .
H5 H 0.526778 0.739196 0.810374 0.022 Uiso 1 1 calc R U . . .
C6 C 0.5836(3) 0.67851(8) 0.7745(3) 0.0135(5) Uani 1 1 d . . . . .
C7 C 0.5218(3) 0.57334(8) 0.4859(3) 0.0168(5) Uani 1 1 d . . . . .
C8 C 0.4857(3) 0.55638(8) 0.6240(4) 0.0166(5) Uani 1 1 d . . . . .
C9 C 0.6349(3) 0.53548(8) 0.7351(3) 0.0161(5) Uani 1 1 d . . . . .
C10 C 0.7601(3) 0.53683(8) 0.6579(3) 0.0150(5) Uani 1 1 d . . . . .
C11 C 0.6910(3) 0.55997(8) 0.5063(3) 0.0154(5) Uani 1 1 d . . . . .
C12 C 0.4003(4) 0.59793(10) 0.3428(4) 0.0304(7) Uani 1 1 d . . . . .
H12A H 0.459641 0.609497 0.273924 0.046 Uiso 1 1 calc R U . . .
H12B H 0.353420 0.620932 0.388005 0.046 Uiso 1 1 calc R U . . .
H12C H 0.307355 0.579639 0.271830 0.046 Uiso 1 1 calc R U . . .
C13 C 0.6855(3) 0.68812(8) 0.6719(3) 0.0139(5) Uani 1 1 d . . . . .
C14 C 0.7650(3) 0.67654(8) 0.3714(3) 0.0155(5) Uani 1 1 d . . . . .
H14 H 0.644546 0.679596 0.321575 0.019 Uiso 1 1 calc R U . . .
C15 C 0.8603(3) 0.68944(8) 0.2822(3) 0.0173(5) Uani 1 1 d . . . . .
H15 H 0.807056 0.700727 0.170681 0.021 Uiso 1 1 calc R U . . .
C16 C 1.0383(4) 0.68567(8) 0.3587(4) 0.0174(5) Uani 1 1 d . . . . .
C17 C 1.1108(3) 0.66715(9) 0.5199(4) 0.0171(5) Uani 1 1 d . . . . .
H17 H 1.230680 0.663207 0.571755 0.020 Uiso 1 1 calc R U . . .
C18 C 1.0087(3) 0.65468(8) 0.6032(3) 0.0157(5) Uani 1 1 d . . . . .
H18 H 1.058289 0.642570 0.713593 0.019 Uiso 1 1 calc R U . . .
C19 C 0.3153(4) 0.55655(10) 0.6370(5) 0.0282(7) Uani 1 1 d . . . . .
H19A H 0.259015 0.583565 0.596665 0.042 Uiso 1 1 calc R U . . .
H19B H 0.330045 0.552340 0.756089 0.042 Uiso 1 1 calc R U . . .
H19C H 0.244993 0.533861 0.566923 0.042 Uiso 1 1 calc R U . . .
C20 C 0.6537(4) 0.51185(10) 0.8932(4) 0.0278(7) Uani 1 1 d . . . . .
H20A H 0.616499 0.482759 0.863693 0.042 Uiso 1 1 calc R U . . .
H20B H 0.583403 0.525110 0.947554 0.042 Uiso 1 1 calc R U . . .
H20C H 0.773446 0.512198 0.972049 0.042 Uiso 1 1 calc R U . . .
C21 C 0.9302(4) 0.51536(10) 0.7268(4) 0.0257(6) Uani 1 1 d . . . . .
H21A H 0.913643 0.485098 0.734830 0.039 Uiso 1 1 calc R U . . .
H21B H 0.998045 0.526491 0.840240 0.039 Uiso 1 1 calc R U . . .
H21C H 0.989983 0.520444 0.650418 0.039 Uiso 1 1 calc R U . . .
C22 C 0.7729(4) 0.56685(10) 0.3804(4) 0.0263(7) Uani 1 1 d . . . . .
H22A H 0.756056 0.541935 0.308157 0.039 Uiso 1 1 calc R U . . .
H22B H 0.895189 0.571852 0.441615 0.039 Uiso 1 1 calc R U . . .
H22C H 0.720814 0.591270 0.309292 0.039 Uiso 1 1 calc R U . . .
C23 C 1.0733(4) 0.72215(10) 0.1306(4) 0.0273(7) Uani 1 1 d . . . . .
H23A H 1.164977 0.734794 0.103479 0.041 Uiso 1 1 calc R U . . .
H23B H 0.997564 0.744268 0.140729 0.041 Uiso 1 1 calc R U . . .
H23C H 1.008093 0.702680 0.039585 0.041 Uiso 1 1 calc R U . . .

loop_
_atom_site_aniso_label
_atom_site_aniso_U_11
_atom_site_aniso_U_22
_atom_site_aniso_U_33
_atom_site_aniso_U_23
_atom_site_aniso_U_13
_atom_site_aniso_U_12
I1 0.01331(8) 0.02133(9) 0.01398(8) 0.00036(7) -0.00008(6) -0.00026(7)
Co1 0.00960(15) 0.01093(16) 0.01143(15) 0.00084(13) 0.00297(12) -0.00003(12)
O1 0.0316(11) 0.0130(9) 0.0329(12) -0.0005(8) 0.0214(10) -0.0026(8)
O2 0.0233(10) 0.0234(10) 0.0308(11) 0.0023(9) 0.0189(9) -0.0012(9)
N1 0.0141(10) 0.0124(10) 0.0163(11) 0.0015(8) 0.0093(9) 0.0001(8)
N2 0.0113(10) 0.0131(10) 0.0143(10) 0.0007(8) 0.0058(8) 0.0000(8)
C1 0.0107(11) 0.0167(12) 0.0112(11) -0.0010(10) 0.0020(9) -0.0002(9)
C2 0.0154(12) 0.0198(13) 0.0137(12) 0.0012(10) 0.0054(10) -0.0017(10)
C3 0.0146(12) 0.0300(15) 0.0132(12) -0.0015(11) 0.0072(10) -0.0004(11)
C4 0.0201(13) 0.0258(15) 0.0209(13) -0.0047(12) 0.0102(11) 0.0037(11)
C5 0.0182(13) 0.0164(13) 0.0221(13) -0.0014(11) 0.0087(11) 0.0013(10)
C6 0.0106(11) 0.0167(12) 0.0125(11) -0.0010(10) 0.0036(9) -0.0001(9)
C7 0.0145(12) 0.0149(12) 0.0148(12) -0.0035(10) -0.0011(10) -0.0003(10)
C8 0.0115(12) 0.0139(12) 0.0220(13) -0.0055(10) 0.0038(10) -0.0027(10)
C9 0.0180(13) 0.0124(12) 0.0181(13) 0.0001(10) 0.0071(10) -0.0033(10)
C10 0.0141(12) 0.0111(11) 0.0195(13) -0.0009(10) 0.0062(10) 0.0002(9)
C11 0.0175(12) 0.0126(12) 0.0155(12) -0.0021(10) 0.0057(10) -0.0005(10)
C12 0.0361(18) 0.0299(17) 0.0157(13) 0.0011(12) -0.0006(13) 0.0033(14)
C13 0.0129(11) 0.0139(12) 0.0150(12) 0.0000(10) 0.0055(10) 0.0005(9)
C14 0.0126(12) 0.0172(13) 0.0153(12) 0.0023(10) 0.0038(10) 0.0024(10)
C15 0.0202(13) 0.0167(13) 0.0171(13) 0.0038(10) 0.0093(11) 0.0019(10)
C16 0.0202(13) 0.0125(12) 0.0257(14) -0.0031(11) 0.0156(11) -0.0016(10)
C17 0.0092(11) 0.0197(13) 0.0220(14) -0.0012(11) 0.0056(10) 0.0012(10)
C18 0.0136(12) 0.0167(12) 0.0161(12) 0.0005(10) 0.0050(10) 0.0007(10)
C19 0.0133(13) 0.0264(16) 0.0458(19) -0.0115(14) 0.0122(13) -0.0054(12)
C20 0.0362(17) 0.0220(15) 0.0254(15) 0.0043(13) 0.0122(14) -0.0053(13)
C21 0.0180(14) 0.0217(14) 0.0321(16) -0.0021(13) 0.0039(12) 0.0067(11)
C22 0.0420(18) 0.0198(14) 0.0246(15) -0.0041(12) 0.0212(14) -0.0049(13)
C23 0.0359(17) 0.0215(15) 0.0365(18) 0.0077(13) 0.0272(15) 0.0015(13)

loop_
_atom_type_symbol
_atom_type_description
_atom_type_scat_dispersion_real
_atom_type_scat_dispersion_imag
_atom_type_scat_source
C C 0.0033 0.0016 'International Tables Vol C Tables 4.2.6.8 and 6.1.1.4'
H H 0.0000 0.0000 'International Tables Vol C Tables 4.2.6.8 and 6.1.1.4'
Co Co 0.3494 0.9721 'International Tables Vol C Tables 4.2.6.8 and 6.1.1.4'
I I -0.4742 1.8119 'International Tables Vol C Tables 4.2.6.8 and 6.1.1.4'
N N 0.0061 0.0033 'International Tables Vol C Tables 4.2.6.8 and 6.1.1.4'
O O 0.0106 0.0060 'International Tables Vol C Tables 4.2.6.8 and 6.1.1.4'

loop_
_geom_angle_atom_site_label_1
_geom_angle_atom_site_label_2
_geom_angle_atom_site_label_3
_geom_angle
_geom_angle_site_symmetry_1
_geom_angle_site_symmetry_3
_geom_angle_publ_flag
C1 Co1 N1 81.31(10) . . ?
C1 Co1 C7 110.48(11) . . ?
N1 Co1 C7 97.96(10) . . ?
C1 Co1 C9 112.14(11) . . ?
N1 Co1 C9 162.66(10) . . ?
C7 Co1 C9 67.60(11) . . ?
C1 Co1 C8 92.87(11) . . ?
N1 Co1 C8 132.49(10) . . ?
C7 Co1 C8 40.35(11) . . ?
C9 Co1 C8 39.92(10) . . ?
C1 Co1 C11 150.39(10) . . ?
N1 Co1 C11 96.37(10) . . ?
C7 Co1 C11 40.28(10) . . ?
C9 Co1 C11 66.48(10) . . ?
C8 Co1 C11 66.88(10) . . ?
C1 Co1 C10 152.07(11) . . ?
N1 Co1 C10 126.40(10) . . ?
C7 Co1 C10 66.45(10) . . ?
C9 Co1 C10 40.07(10) . . ?
C8 Co1 C10 66.54(10) . . ?
C11 Co1 C10 38.28(10) . . ?
C1 Co1 I1 88.05(7) . . ?
N1 Co1 I1 94.81(7) . . ?
C7 Co1 I1 158.84(8) . . ?
C9 Co1 I1 96.50(8) . . ?
C8 Co1 I1 132.30(8) . . ?
C11 Co1 I1 121.52(7) . . ?
C10 Co1 I1 92.38(7) . . ?
C16 O2 C23 117.0(2) . . ?
C13 N1 N2 110.9(2) . . ?
C13 N1 Co1 118.97(17) . . ?
N2 N1 Co1 129.25(16) . . ?
C14 N2 C18 120.8(2) . . ?
C14 N2 N1 118.4(2) . . ?
C18 N2 N1 120.3(2) . . ?
C6 C1 C2 115.9(2) . . ?
C6 C1 Co1 113.67(18) . . ?
C2 C1 Co1 130.4(2) . . ?
C3 C2 C1 121.3(3) . . ?
C3 C2 H2 119.3 . . ?
C1 C2 H2 119.3 . . ?
C4 C3 C2 121.2(3) . . ?
C4 C3 H3 119.4 . . ?
C2 C3 H3 119.4 . . ?
C5 C4 C3 118.8(3) . . ?
C5 C4 H4 120.6 . . ?
C3 C4 H4 120.6 . . ?
C4 C5 C6 119.5(3) . . ?
C4 C5 H5 120.3 . . ?
C6 C5 H5 120.3 . . ?
C5 C6 C1 123.3(2) . . ?
C5 C6 C13 120.4(2) . . ?
C1 C6 C13 116.2(2) . . ?
C8 C7 C11 107.9(2) . . ?
C8 C7 C12 125.0(3) . . ?
C11 C7 C12 127.0(3) . . ?
C8 C7 Co1 70.77(15) . . ?
C11 C7 Co1 72.64(15) . . ?
C12 C7 Co1 125.1(2) . . ?
C9 C8 C7 107.8(2) . . ?
C9 C8 C19 126.4(3) . . ?
C7 C8 C19 125.4(3) . . ?
C9 C8 Co1 69.95(15) . . ?
C7 C8 Co1 68.88(15) . . ?
C19 C8 Co1 131.8(2) . . ?
C8 C9 C10 107.9(2) . . ?
C8 C9 C20 126.4(3) . . ?
C10 C9 C20 125.4(3) . . ?
C8 C9 Co1 70.14(15) . . ?
C10 C9 Co1 72.42(15) . . ?
C20 C9 Co1 128.3(2) . . ?
C11 C10 C9 108.1(2) . . ?
C11 C10 C21 126.7(3) . . ?
C9 C10 C21 125.1(3) . . ?
C11 C10 Co1 70.32(15) . . ?
C9 C10 Co1 67.51(14) . . ?
C21 C10 Co1 129.7(2) . . ?
C10 C11 C7 108.1(2) . . ?
C10 C11 C22 126.0(3) . . ?
C7 C11 C22 125.8(3) . . ?
C10 C11 Co1 71.40(15) . . ?
C7 C11 Co1 67.08(14) . . ?
C22 C11 Co1 130.56(19) . . ?
C7 C12 H12A 109.5 . . ?
C7 C12 H12B 109.5 . . ?
H12A C12 H12B 109.5 . . ?
C7 C12 H12C 109.5 . . ?
H12A C12 H12C 109.5 . . ?
H12B C12 H12C 109.5 . . ?
O1 C13 N1 125.5(2) . . ?
O1 C13 C6 125.1(2) . . ?
N1 C13 C6 109.4(2) . . ?
N2 C14 C15 121.6(2) . . ?
N2 C14 H14 119.2 . . ?
C15 C14 H14 119.2 . . ?
C14 C15 C16 118.6(2) . . ?
C14 C15 H15 120.7 . . ?
C16 C15 H15 120.7 . . ?
O2 C16 C17 116.6(2) . . ?
O2 C16 C15 124.6(3) . . ?
C17 C16 C15 118.7(2) . . ?
C18 C17 C16 120.0(2) . . ?
C18 C17 H17 120.0 . . ?
C16 C17 H17 120.0 . . ?
N2 C18 C17 120.1(2) . . ?
N2 C18 H18 119.9 . . ?
C17 C18 H18 119.9 . . ?
C8 C19 H19A 109.5 . . ?
C8 C19 H19B 109.5 . . ?
H19A C19 H19B 109.5 . . ?
C8 C19 H19C 109.5 . . ?
H19A C19 H19C 109.5 . . ?
H19B C19 H19C 109.5 . . ?
C9 C20 H20A 109.5 . . ?
C9 C20 H20B 109.5 . . ?
H20A C20 H20B 109.5 . . ?
C9 C20 H20C 109.5 . . ?
H20A C20 H20C 109.5 . . ?
H20B C20 H20C 109.5 . . ?
C10 C21 H21A 109.5 . . ?
C10 C21 H21B 109.5 . . ?
H21A C21 H21B 109.5 . . ?
C10 C21 H21C 109.5 . . ?
H21A C21 H21C 109.5 . . ?
H21B C21 H21C 109.5 . . ?
C11 C22 H22A 109.5 . . ?
C11 C22 H22B 109.5 . . ?
H22A C22 H22B 109.5 . . ?
C11 C22 H22C 109.5 . . ?
H22A C22 H22C 109.5 . . ?
H22B C22 H22C 109.5 . . ?
O2 C23 H23A 109.5 . . ?
O2 C23 H23B 109.5 . . ?
H23A C23 H23B 109.5 . . ?
O2 C23 H23C 109.5 . . ?
H23A C23 H23C 109.5 . . ?
H23B C23 H23C 109.5 . . ?

loop_
_geom_bond_atom_site_label_1
_geom_bond_atom_site_label_2
_geom_bond_distance
_geom_bond_site_symmetry_2
_geom_bond_publ_flag
I1 Co1 2.5967(4) . ?
Co1 C1 1.956(3) . ?
Co1 N1 1.962(2) . ?
Co1 C7 2.058(3) . ?
Co1 C9 2.081(3) . ?
Co1 C8 2.083(3) . ?
Co1 C11 2.133(3) . ?
Co1 C10 2.147(3) . ?
O1 C13 1.234(3) . ?
O2 C16 1.334(3) . ?
O2 C23 1.451(4) . ?
N1 C13 1.362(3) . ?
N1 N2 1.408(3) . ?
N2 C14 1.350(3) . ?
N2 C18 1.351(3) . ?
C1 C6 1.402(4) . ?
C1 C2 1.403(4) . ?
C2 C3 1.396(4) . ?
C2 H2 0.9500 . ?
C3 C4 1.390(4) . ?
C3 H3 0.9500 . ?
C4 C5 1.388(4) . ?
C4 H4 0.9500 . ?
C5 C6 1.392(4) . ?
C5 H5 0.9500 . ?
C6 C13 1.478(3) . ?
C7 C8 1.429(4) . ?
C7 C11 1.445(4) . ?
C7 C12 1.481(4) . ?
C8 C9 1.421(4) . ?
C8 C19 1.494(4) . ?
C9 C10 1.450(4) . ?
C9 C20 1.494(4) . ?
C10 C11 1.403(4) . ?
C10 C21 1.499(4) . ?
C11 C22 1.499(4) . ?
C12 H12A 0.9800 . ?
C12 H12B 0.9800 . ?
C12 H12C 0.9800 . ?
C14 C15 1.368(4) . ?
C14 H14 0.9500 . ?
C15 C16 1.403(4) . ?
C15 H15 0.9500 . ?
C16 C17 1.398(4) . ?
C17 C18 1.372(4) . ?
C17 H17 0.9500 . ?
C18 H18 0.9500 . ?
C19 H19A 0.9800 . ?
C19 H19B 0.9800 . ?
C19 H19C 0.9800 . ?
C20 H20A 0.9800 . ?
C20 H20B 0.9800 . ?
C20 H20C 0.9800 . ?
C21 H21A 0.9800 . ?
C21 H21B 0.9800 . ?
C21 H21C 0.9800 . ?
C22 H22A 0.9800 . ?
C22 H22B 0.9800 . ?
C22 H22C 0.9800 . ?
C23 H23A 0.9800 . ?
C23 H23B 0.9800 . ?
C23 H23C 0.9800 . ?
